data_2017912
loop_
_publ_author_name
'Wilke, Burkhardt I.'
'Goodenough, Angela K.'
'Bausch, Cory C.'
'Cline, Erika N.'
'Abrams, M. Leigh'
'Fayer, Effrat L.'
'Swenson, Dale C.'
'Cermak, Diana M.'

_publ_section_title
;
 Four novel spirooxazacamphorsultam derivatives
;
_journal_coeditor_code GZ3184
_journal_issue 12
_journal_name_full 'Acta Crystallographica Section C'
_journal_page_first o600
_journal_page_last o605
_journal_paper_doi 10.1107/S0108270110041843
_journal_volume 66
_journal_year 2010
_chemical_formula_iupac 'C13 H21 N O4 S'
_chemical_formula_moiety 'C13 H21 N O4 S'
_chemical_formula_sum 'C13 H21 N O4 S'
_chemical_formula_weight 287.37
_chemical_name_systematic
;
(7aS,10S,11R,11aR)-12,12-dimethyl-6,6-dioxo-3,4,8,9,10,11-hexhydro-
7<i>H</i>-7a-methano-
2<i>H</i>-[1,3]oxazino[2,3-<i>i</i>][2,1]benzisothiazol-11-ol
;
_space_group_IT_number 5
_symmetry_cell_setting monoclinic
_symmetry_space_group_name_Hall 'C 2y'
_symmetry_space_group_name_H-M 'C 1 2 1'
_atom_sites_solution_hydrogens geom
_atom_sites_solution_primary direct
_atom_sites_solution_secondary difmap
_audit_creation_method SHELXL-97
_cell_angle_alpha 90.00
_cell_angle_beta 115.376(5)
_cell_angle_gamma 90.00
_cell_formula_units_Z 4
_cell_length_a 16.5474(18)
_cell_length_b 7.5668(9)
_cell_length_c 11.5945(13)
_cell_measurement_reflns_used 3089
_cell_measurement_temperature 210(2)
_cell_measurement_theta_max 27.9
_cell_measurement_theta_min 1.0
_cell_volume 1311.7(3)
_computing_cell_refinement 'SCALEPACK (Otwinowski & Minor, 1997)'
_computing_data_collection 'COLLECT (Nonius, 2000)'
_computing_data_reduction 'DENZO (Otwinowski & Minor, 1997) and SCALEPACK'
_computing_molecular_graphics 'SHELXTL (Sheldrick, 2008)'
_computing_publication_material 'publCIF (Westrip, 2010)'
_computing_structure_refinement 'SHELXTL (Sheldrick, 2008)'
_computing_structure_solution 'SHELXTL (Sheldrick, 2008)'
_diffrn_ambient_temperature 210(2)
_diffrn_detector_area_resol_mean 9
_diffrn_measured_fraction_theta_full 0.996
_diffrn_measured_fraction_theta_max 0.996
_diffrn_measurement_device_type 'Nonius KappaCCD'
_diffrn_measurement_method 'CCD \f and \w scans'
_diffrn_radiation_monochromator graphite
_diffrn_radiation_source 'fine-focus sealed tube'
_diffrn_radiation_type MoK\a
_diffrn_radiation_wavelength 0.71073
_diffrn_reflns_av_R_equivalents 0.0266
_diffrn_reflns_av_sigmaI/netI 0.0450
_diffrn_reflns_limit_h_max 21
_diffrn_reflns_limit_h_min -21
_diffrn_reflns_limit_k_max 9
_diffrn_reflns_limit_k_min -9
_diffrn_reflns_limit_l_max 15
_diffrn_reflns_limit_l_min -15
_diffrn_reflns_number 13727
_diffrn_reflns_theta_full 27.91
_diffrn_reflns_theta_max 27.9
_diffrn_reflns_theta_min 3.0
_diffrn_standards_number 0
_exptl_absorpt_coefficient_mu 0.257
_exptl_absorpt_correction_T_max 0.9822
_exptl_absorpt_correction_T_min 0.9408
_exptl_absorpt_correction_type multi-scan
_exptl_absorpt_process_details '(SCALEPACK; Otwinowski & Minor, 1997)'
_exptl_crystal_colour colorless
_exptl_crystal_density_diffrn 1.455
_exptl_crystal_density_method 'not measured'
_exptl_crystal_description rod
_exptl_crystal_F_000 616
_exptl_crystal_size_max 0.24
_exptl_crystal_size_mid 0.07
_exptl_crystal_size_min 0.07
_refine_diff_density_max 0.160
_refine_diff_density_min -0.272
_refine_ls_abs_structure_details 'Flack (1983)'
_refine_ls_abs_structure_Flack -0.07(5)
_refine_ls_extinction_method none
_refine_ls_goodness_of_fit_ref 1.048
_refine_ls_hydrogen_treatment refall
_refine_ls_matrix_type full
_refine_ls_number_parameters 257
_refine_ls_number_reflns 3118
_refine_ls_number_restraints 1
_refine_ls_restrained_S_all 1.048
_refine_ls_R_factor_all 0.0379
_refine_ls_R_factor_gt 0.0317
_refine_ls_shift/su_max 0.004
_refine_ls_shift/su_mean 0.001
_refine_ls_structure_factor_coef Fsqd
_refine_ls_weighting_details 'calc w=1/[\s^2^(Fo^2^)+(0.0378P)^2^+0.0333P] where P=(Fo^2^+2Fc^2^)/3'
_refine_ls_weighting_scheme calc
_refine_ls_wR_factor_gt 0.0699
_refine_ls_wR_factor_ref 0.0726
_reflns_number_gt 2852
_reflns_number_total 3118
_reflns_threshold_expression I>2\s(I)
_cod_data_source_file gz3184.cif
_cod_data_source_block 4
_cod_original_sg_symbol_H-M 'C 2'
_cod_database_code 2017912
_cod_database_fobs_code 2017912

loop_
_symmetry_equiv_pos_as_xyz
'x, y, z'
'-x, y, -z'
'x+1/2, y+1/2, z'
'-x+1/2, y+1/2, -z'

loop_
_atom_site_type_symbol
_atom_site_label
_atom_site_fract_x
_atom_site_fract_y
_atom_site_fract_z
_atom_site_U_iso_or_equiv
_atom_site_adp_type
_atom_site_calc_flag
_atom_site_refinement_flags
_atom_site_occupancy
_atom_site_disorder_assembly
_atom_site_disorder_group
O O1 0.66086(8) 0.55136(17) 0.38706(12) 0.0254(3) Uani d . 1 . .
C C2 0.57270(13) 0.6132(3) 0.3627(2) 0.0313(4) Uani d . 1 . .
H H2A 0.5639(12) 0.733(3) 0.3183(19) 0.027(5) Uiso d . 1 . .
H H2B 0.5743(14) 0.627(3) 0.451(2) 0.043(6) Uiso d . 1 . .
C C3 0.50214(13) 0.4847(3) 0.2780(2) 0.0313(4) Uani d . 1 . .
H H3A 0.4432(14) 0.533(3) 0.2643(19) 0.024(5) Uiso d . 1 . .
H H3B 0.5087(13) 0.363(3) 0.3236(18) 0.025(5) Uiso d . 1 . .
C C4 0.51113(12) 0.4590(2) 0.15427(19) 0.0262(4) Uani d . 1 . .
H H4A 0.4737(14) 0.359(3) 0.0970(19) 0.036(6) Uiso d . 1 . .
H H4B 0.4933(14) 0.565(3) 0.1011(19) 0.034(6) Uiso d . 1 . .
N N5 0.60549(9) 0.42143(18) 0.18081(13) 0.0200(3) Uani d . 1 . .
S S6 0.63508(3) 0.21104(4) 0.20406(4) 0.02160(11) Uani d . 1 . .
O O2 0.62043(9) 0.13265(16) 0.08356(12) 0.0310(3) Uani d . 1 . .
O O3 0.59476(8) 0.11904(17) 0.27415(13) 0.0303(3) Uani d . 1 . .
C C7 0.75140(12) 0.2471(2) 0.30155(19) 0.0271(4) Uani d . 1 . .
H H7A 0.7628(13) 0.208(3) 0.385(2) 0.034(5) Uiso d . 1 . .
H H7B 0.7852(14) 0.192(3) 0.267(2) 0.035(6) Uiso d . 1 . .
C C7A 0.76530(11) 0.4471(2) 0.30387(16) 0.0220(4) Uani d . 1 . .
C C8 0.83347(13) 0.5280(3) 0.42856(19) 0.0283(4) Uani d . 1 . .
H H8A 0.8927(14) 0.469(3) 0.4607(19) 0.024(5) Uiso d . 1 . .
H H8B 0.8127(13) 0.525(3) 0.497(2) 0.024(5) Uiso d . 1 . .
C C9 0.83965(13) 0.7216(3) 0.38768(18) 0.0314(4) Uani d . 1 . .
H H9A 0.8183(16) 0.803(3) 0.428(2) 0.043(6) Uiso d . 1 . .
H H9B 0.9032(15) 0.755(3) 0.411(2) 0.039(6) Uiso d . 1 . .
C C10 0.78082(11) 0.7205(3) 0.24131(16) 0.0257(4) Uani d . 1 . .
H H10 0.7931(13) 0.817(3) 0.1967(19) 0.030(5) Uiso d . 1 . .
C C11 0.68303(11) 0.7233(2) 0.22219(15) 0.0231(3) Uani d . 1 . .
H H11 0.6745(13) 0.817(3) 0.2776(19) 0.023(5) Uiso d . 1 . .
O O4 0.61874(9) 0.74975(16) 0.09433(13) 0.0315(3) Uani d . 1 . .
H H4 0.6111(16) 0.864(4) 0.086(2) 0.048(7) Uiso d . 1 . .
C C11A 0.67357(11) 0.5361(2) 0.27309(16) 0.0199(3) Uani d . 1 . .
C C12 0.79396(12) 0.5296(2) 0.20293(19) 0.0244(4) Uani d . 1 . .
C C13 0.89088(14) 0.4865(3) 0.2293(3) 0.0369(5) Uani d . 1 . .
H H13A 0.9045(16) 0.559(4) 0.170(2) 0.054(7) Uiso d . 1 . .
H H13B 0.8975(15) 0.358(3) 0.213(2) 0.043(6) Uiso d . 1 . .
H H13C 0.9346(16) 0.509(3) 0.312(2) 0.041(7) Uiso d . 1 . .
C C14 0.73723(14) 0.4814(3) 0.06287(19) 0.0293(4) Uani d . 1 . .
H H14A 0.7576(18) 0.558(4) 0.007(3) 0.054(7) Uiso d . 1 . .
H H14B 0.6715(14) 0.510(3) 0.0308(19) 0.027(5) Uiso d . 1 . .
H H14C 0.7473(15) 0.356(3) 0.057(2) 0.042(6) Uiso d . 1 . .

loop_
_atom_site_aniso_label
_atom_site_aniso_U_11
_atom_site_aniso_U_22
_atom_site_aniso_U_33
_atom_site_aniso_U_12
_atom_site_aniso_U_13
_atom_site_aniso_U_23
O1 0.0253(6) 0.0300(6) 0.0216(7) 0.0004(5) 0.0107(5) -0.0028(5)
C2 0.0299(10) 0.0330(11) 0.0347(12) 0.0000(8) 0.0173(9) -0.0079(8)
C3 0.0265(10) 0.0308(10) 0.0406(12) 0.0017(8) 0.0182(9) -0.0018(8)
C4 0.0208(9) 0.0238(9) 0.0292(10) 0.0015(7) 0.0062(8) 0.0011(8)
N5 0.0197(7) 0.0147(6) 0.0226(8) -0.0003(5) 0.0063(6) -0.0004(5)
S6 0.0257(2) 0.01410(17) 0.0239(2) 0.00056(17) 0.00954(16) 0.00112(17)
O2 0.0442(8) 0.0188(5) 0.0279(7) 0.0026(6) 0.0135(6) -0.0031(5)
O3 0.0343(7) 0.0238(6) 0.0347(8) -0.0025(5) 0.0165(6) 0.0071(6)
C7 0.0253(9) 0.0244(10) 0.0293(10) 0.0039(7) 0.0095(8) 0.0054(7)
C7A 0.0211(8) 0.0194(8) 0.0245(9) 0.0006(7) 0.0087(7) 0.0008(7)
C8 0.0237(9) 0.0329(10) 0.0229(10) -0.0025(8) 0.0047(8) 0.0011(7)
C9 0.0297(9) 0.0313(9) 0.0285(9) -0.0080(9) 0.0080(7) -0.0056(9)
C10 0.0299(9) 0.0204(8) 0.0268(9) -0.0053(8) 0.0120(7) 0.0001(8)
C11 0.0290(8) 0.0156(7) 0.0225(8) 0.0008(8) 0.0089(7) -0.0005(8)
O4 0.0371(8) 0.0179(7) 0.0284(7) -0.0003(5) 0.0035(6) 0.0042(5)
C11A 0.0240(9) 0.0170(7) 0.0167(8) -0.0008(6) 0.0069(7) -0.0015(6)
C12 0.0272(9) 0.0229(8) 0.0255(9) -0.0027(7) 0.0136(8) -0.0007(7)
C13 0.0304(11) 0.0412(12) 0.0452(14) -0.0013(9) 0.0220(11) -0.0006(10)
C14 0.0417(12) 0.0230(9) 0.0283(10) -0.0051(8) 0.0199(9) -0.0028(8)

loop_
_atom_type_symbol
_atom_type_description
_atom_type_scat_dispersion_real
_atom_type_scat_dispersion_imag
_atom_type_scat_source
C C 0.0033 0.0016 'International Tables Vol C Tables 4.2.6.8 and 6.1.1.4'
H H 0.0000 0.0000 'International Tables Vol C Tables 4.2.6.8 and 6.1.1.4'
N N 0.0061 0.0033 'International Tables Vol C Tables 4.2.6.8 and 6.1.1.4'
O O 0.0106 0.0060 'International Tables Vol C Tables 4.2.6.8 and 6.1.1.4'
S S 0.1246 0.1234 'International Tables Vol C Tables 4.2.6.8 and 6.1.1.4'

loop_
_geom_angle_atom_site_label_1
_geom_angle_atom_site_label_2
_geom_angle_atom_site_label_3
_geom_angle_site_symmetry_1
_geom_angle_site_symmetry_3
_geom_angle
_geom_angle_publ_flag
C11A O1 C2 . . 112.55(14) ?
O1 C2 C3 . . 110.68(15) ?
O1 C2 H2A . . 107.5(11) ?
C3 C2 H2A . . 109.8(11) ?
O1 C2 H2B . . 104.5(12) ?
C3 C2 H2B . . 113.7(13) ?
H2A C2 H2B . . 110.5(17) ?
C2 C3 C4 . . 109.59(15) ?
C2 C3 H3A . . 107.5(12) ?
C4 C3 H3A . . 112.7(11) ?
C2 C3 H3B . . 110.7(11) ?
C4 C3 H3B . . 109.5(10) ?
H3A C3 H3B . . 106.8(15) ?
N5 C4 C3 . . 110.45(15) ?
N5 C4 H4A . . 106.5(12) ?
C3 C4 H4A . . 115.6(11) ?
N5 C4 H4B . . 107.1(12) ?
C3 C4 H4B . . 111.6(12) ?
H4A C4 H4B . . 105.1(17) ?
C11A N5 C4 . . 116.80(14) ?
C11A N5 S6 . . 111.77(10) ?
C4 N5 S6 . . 115.47(11) ?
O3 S6 O2 . . 115.11(8) ?
O3 S6 N5 . . 112.51(7) ?
O2 S6 N5 . . 108.88(7) ?
O3 S6 C7 . . 110.63(9) ?
O2 S6 C7 . . 111.38(9) ?
N5 S6 C7 . . 96.87(7) ?
C7A C7 S6 . . 105.99(12) ?
C7A C7 H7A . . 109.0(15) ?
S6 C7 H7A . . 106.6(12) ?
C7A C7 H7B . . 110.1(15) ?
S6 C7 H7B . . 110.4(13) ?
H7A C7 H7B . . 114.4(19) ?
C7 C7A C8 . . 117.19(15) ?
C7 C7A C11A . . 107.43(14) ?
C8 C7A C11A . . 107.19(14) ?
C7 C7A C12 . . 118.17(15) ?
C8 C7A C12 . . 102.11(14) ?
C11A C7A C12 . . 103.53(13) ?
C7A C8 C9 . . 101.93(15) ?
C7A C8 H8A . . 112.6(12) ?
C9 C8 H8A . . 110.7(11) ?
C7A C8 H8B . . 112.4(12) ?
C9 C8 H8B . . 110.7(12) ?
H8A C8 H8B . . 108.3(16) ?
C10 C9 C8 . . 103.62(16) ?
C10 C9 H9A . . 111.0(14) ?
C8 C9 H9A . . 112.5(15) ?
C10 C9 H9B . . 113.1(12) ?
C8 C9 H9B . . 110.6(13) ?
H9A C9 H9B . . 106.2(19) ?
C11 C10 C12 . . 103.86(15) ?
C11 C10 C9 . . 106.60(14) ?
C12 C10 C9 . . 102.65(16) ?
C11 C10 H10 . . 111.2(12) ?
C12 C10 H10 . . 117.6(12) ?
C9 C10 H10 . . 113.8(12) ?
O4 C11 C10 . . 115.08(14) ?
O4 C11 C11A . . 111.68(14) ?
C10 C11 C11A . . 101.66(14) ?
O4 C11 H11 . . 108.6(11) ?
C10 C11 H11 . . 110.2(11) ?
C11A C11 H11 . . 109.4(11) ?
C11 O4 H4 . . 105.4(16) ?
O1 C11A N5 . . 110.63(13) ?
O1 C11A C7A . . 109.79(13) ?
N5 C11A C7A . . 106.34(13) ?
O1 C11A C11 . . 110.68(13) ?
N5 C11A C11 . . 115.53(14) ?
C7A C11A C11 . . 103.44(13) ?
C14 C12 C13 . . 105.91(17) ?
C14 C12 C10 . . 115.33(15) ?
C13 C12 C10 . . 113.78(15) ?
C14 C12 C7A . . 116.90(14) ?
C13 C12 C7A . . 113.06(16) ?
C10 C12 C7A . . 91.83(13) ?
C12 C13 H13A . . 106.0(15) ?
C12 C13 H13B . . 110.9(13) ?
H13A C13 H13B . . 110(2) ?
C12 C13 H13C . . 116.8(14) ?
H13A C13 H13C . . 107(2) ?
H13B C13 H13C . . 106(2) ?
C12 C14 H14A . . 108.2(15) ?
C12 C14 H14B . . 114.4(11) ?
H14A C14 H14B . . 103.8(18) ?
C12 C14 H14C . . 105.2(13) ?
H14A C14 H14C . . 113(2) ?
H14B C14 H14C . . 111.9(17) ?

loop_
_geom_bond_atom_site_label_1
_geom_bond_atom_site_label_2
_geom_bond_site_symmetry_2
_geom_bond_distance
_geom_bond_publ_flag
O1 C11A . 1.429(2) ?
O1 C2 . 1.440(2) ?
C2 C3 . 1.514(3) ?
C2 H2A . 1.02(2) ?
C2 H2B . 1.01(2) ?
C3 C4 . 1.517(3) ?
C3 H3A . 0.99(2) ?
C3 H3B . 1.04(2) ?
C4 N5 . 1.484(2) ?
C4 H4A . 1.02(2) ?
C4 H4B . 0.97(2) ?
N5 C11A . 1.461(2) ?
N5 S6 . 1.6534(14) ?
S6 O3 . 1.4334(12) ?
S6 O2 . 1.4396(13) ?
S6 C7 . 1.7867(19) ?
C7 C7A . 1.529(2) ?
C7 H7A . 0.96(2) ?
C7 H7B . 0.91(2) ?
C7A C8 . 1.529(3) ?
C7A C11A . 1.556(2) ?
C7A C12 . 1.568(2) ?
C8 C9 . 1.557(3) ?
C8 H8A . 0.99(2) ?
C8 H8B . 0.99(2) ?
C9 C10 . 1.553(2) ?
C9 H9A . 0.93(3) ?
C9 H9B . 1.00(2) ?
C10 C11 . 1.537(2) ?
C10 C12 . 1.554(3) ?
C10 H10 . 0.97(2) ?
C11 O4 . 1.421(2) ?
C11 C11A . 1.568(3) ?
C11 H11 . 1.01(2) ?
O4 H4 . 0.87(3) ?
C12 C14 . 1.531(3) ?
C12 C13 . 1.533(3) ?
C13 H13A . 0.98(3) ?
C13 H13B . 1.01(2) ?
C13 H13C . 0.93(3) ?
C14 H14A . 1.03(3) ?
C14 H14B . 1.01(2) ?
C14 H14C . 0.97(3) ?

loop_
_geom_hbond_atom_site_label_D
_geom_hbond_atom_site_label_H
_geom_hbond_atom_site_label_A
_geom_hbond_site_symmetry_D
_geom_hbond_site_symmetry_H
_geom_hbond_site_symmetry_A
_geom_hbond_distance_DH
_geom_hbond_distance_HA
_geom_hbond_distance_DA
_geom_hbond_angle_DHA
_geom_hbond_publ_flag
O4 H4 O2 . . 1_565 0.87(3) 2.04(3) 2.901(2) 169(2) ?
C4 H4A O2 . . 2_655 1.02(2) 2.64(2) 3.646(2) 170(2) ?
C11 H11 O3 . . 1_565 1.01(2) 2.63(2) 3.496(2) 144.0(10) ?
C8 H8B O3 . . 4_656 0.99(2) 2.53(2) 3.203(2) 125.0(10) ?
C7 H7A O1 . . 4_646 0.96(2) 2.67(2) 3.584(2) 162(2) ?
C4 H4B O4 . . 2_655 0.97(2) 2.63(2) 3.530(2) 153(2) ?

loop_
_geom_torsion_atom_site_label_1
_geom_torsion_atom_site_label_2
_geom_torsion_atom_site_label_3
_geom_torsion_atom_site_label_4
_geom_torsion_site_symmetry_1
_geom_torsion_site_symmetry_2
_geom_torsion_site_symmetry_3
_geom_torsion_site_symmetry_4
_geom_torsion
_geom_torsion_publ_flag
C11A O1 C2 C3 . . . . 61.7(2) ?
O1 C2 C3 C4 . . . . -57.3(2) ?
C2 C3 C4 N5 . . . . 49.0(2) ?
C3 C4 N5 C11A . . . . -47.1(2) ?
C3 C4 N5 S6 . . . . 87.37(16) ?
C11A N5 S6 O3 . . . . 98.82(12) ?
C4 N5 S6 O3 . . . . -37.91(15) ?
C11A N5 S6 O2 . . . . -132.34(11) ?
C4 N5 S6 O2 . . . . 90.94(13) ?
C11A N5 S6 C7 . . . . -16.91(13) ?
C4 N5 S6 C7 . . . . -153.64(13) ?
O3 S6 C7 C7A . . . . -122.00(13) ?
O2 S6 C7 C7A . . . . 108.62(13) ?
N5 S6 C7 C7A . . . . -4.78(14) ?
S6 C7 C7A C8 . . . . 143.96(14) ?
S6 C7 C7A C11A . . . . 23.33(17) ?
S6 C7 C7A C12 . . . . -93.18(16) ?
C7 C7A C8 C9 . . . . 171.45(16) ?
C11A C7A C8 C9 . . . . -67.79(18) ?
C12 C7A C8 C9 . . . . 40.68(17) ?
C7A C8 C9 C10 . . . . -5.31(19) ?
C8 C9 C10 C11 . . . . 76.78(19) ?
C8 C9 C10 C12 . . . . -32.06(18) ?
C12 C10 C11 O4 . . . . -81.16(18) ?
C9 C10 C11 O4 . . . . 170.85(16) ?
C12 C10 C11 C11A . . . . 39.71(16) ?
C9 C10 C11 C11A . . . . -68.29(18) ?
C2 O1 C11A N5 . . . . -55.93(17) ?
C2 O1 C11A C7A . . . . -173.00(14) ?
C2 O1 C11A C11 . . . . 73.43(17) ?
C4 N5 C11A O1 . . . . 49.60(18) ?
S6 N5 C11A O1 . . . . -86.50(14) ?
C4 N5 C11A C7A . . . . 168.77(14) ?
S6 N5 C11A C7A . . . . 32.67(16) ?
C4 N5 C11A C11 . . . . -77.12(18) ?
S6 N5 C11A C11 . . . . 146.77(12) ?
C7 C7A C11A O1 . . . . 84.51(17) ?
C8 C7A C11A O1 . . . . -42.25(17) ?
C12 C7A C11A O1 . . . . -149.73(13) ?
C7 C7A C11A N5 . . . . -35.21(18) ?
C8 C7A C11A N5 . . . . -161.97(13) ?
C12 C7A C11A N5 . . . . 90.55(15) ?
C7 C7A C11A C11 . . . . -157.34(14) ?
C8 C7A C11A C11 . . . . 75.90(16) ?
C12 C7A C11A C11 . . . . -31.57(16) ?
O4 C11 C11A O1 . . . . -123.68(14) ?
C10 C11 C11A O1 . . . . 113.11(14) ?
O4 C11 C11A N5 . . . . 3.0(2) ?
C10 C11 C11A N5 . . . . -120.19(15) ?
O4 C11 C11A C7A . . . . 118.79(15) ?
C10 C11 C11A C7A . . . . -4.43(16) ?
C11 C10 C12 C14 . . . . 64.25(18) ?
C9 C10 C12 C14 . . . . 175.16(15) ?
C11 C10 C12 C13 . . . . -173.07(17) ?
C9 C10 C12 C13 . . . . -62.2(2) ?
C11 C10 C12 C7A . . . . -56.82(14) ?
C9 C10 C12 C7A . . . . 54.10(14) ?
C7 C7A C12 C14 . . . . 51.7(2) ?
C8 C7A C12 C14 . . . . -178.14(16) ?
C11A C7A C12 C14 . . . . -66.89(18) ?
C7 C7A C12 C13 . . . . -71.7(2) ?
C8 C7A C12 C13 . . . . 58.50(19) ?
C11A C7A C12 C13 . . . . 169.75(16) ?
C7 C7A C12 C10 . . . . 171.45(15) ?
C8 C7A C12 C10 . . . . -58.39(15) ?
C11A C7A C12 C10 . . . . 52.86(14) ?
